data_1556294
loop_
_publ_author_name
'Liu, Hao'
'Zhao, Weizhen'
'Yu, Jiangang'
'Yang, Wenhong'
'Hao, Xiang'
'Redshaw, Carl'
'Chen, Langqiu'
'Sun, Wen-Hua'

_publ_section_title
;
 Synthesis, characterization and ethylenepolymerization behavior of nickel
 dihalide complexes bearing bulky unsymmetrical \a-diimine ligands
;
_journal_issue 2
_journal_name_full 'Catal. Sci. Technol.'
_journal_page_first 415
_journal_paper_doi 10.1039/C1CY00319D
_journal_volume 2
_journal_year 2012
_chemical_formula_sum 'C57 H50 Br2 N2 Ni'
_chemical_formula_weight 981.52
_space_group_IT_number 14
_space_group_name_Hall '-P 2ybc'
_space_group_name_H-M_alt 'P 1 21/c 1'
_symmetry_cell_setting monoclinic
_symmetry_space_group_name_H-M 'P 1 21/c 1'
_atom_sites_solution_hydrogens geom
_atom_sites_solution_primary direct
_atom_sites_solution_secondary difmap
_audit_creation_method SHELXL-97
_cell_angle_alpha 90.00
_cell_angle_beta 95.61(3)
_cell_angle_gamma 90.00
_cell_formula_units_Z 4
_cell_length_a 10.378(2)
_cell_length_b 16.008(3)
_cell_length_c 31.765(6)
_cell_measurement_reflns_used 12427
_cell_measurement_temperature 173(2)
_cell_measurement_theta_max 26.3622
_cell_measurement_theta_min 1.2720
_cell_volume 5251.9(17)
_computing_cell_refinement 'CrystalClear (Rigaku Inc., 2007)'
_computing_data_collection 'CrystalClear (Rigaku Inc., 2007)'
_computing_data_reduction 'BCrystalClear (Rigaku Inc., 2007)'
_computing_molecular_graphics 'XP in Siemens SHELXTL (Sheldrick, 1994)'
_computing_publication_material 'SHELX97 (Sheldrick, 1997)'
_computing_structure_refinement 'SHELXL-97 (Sheldrick, 1997)'
_computing_structure_solution 'SHELXS-97 (Sheldrick, 1990)'
_diffrn_ambient_temperature 173(2)
_diffrn_measured_fraction_theta_full 0.978
_diffrn_measured_fraction_theta_max 0.978
_diffrn_measurement_device_type 'Saturn724+ CCD'
_diffrn_measurement_method '\w scans'
_diffrn_radiation_monochromator graphite
_diffrn_radiation_source 'fine-focus sealed tube'
_diffrn_radiation_type MoK\a
_diffrn_radiation_wavelength 0.71073
_diffrn_reflns_av_R_equivalents 0.0606
_diffrn_reflns_av_sigmaI/netI 0.0583
_diffrn_reflns_limit_h_max 12
_diffrn_reflns_limit_h_min -8
_diffrn_reflns_limit_k_max 19
_diffrn_reflns_limit_k_min -19
_diffrn_reflns_limit_l_max 37
_diffrn_reflns_limit_l_min -36
_diffrn_reflns_number 36252
_diffrn_reflns_theta_full 26.34
_diffrn_reflns_theta_max 26.34
_diffrn_reflns_theta_min 1.29
_diffrn_standards_decay_% none
_diffrn_standards_interval_count none
_diffrn_standards_interval_time none
_diffrn_standards_number none
_exptl_absorpt_coefficient_mu 1.927
_exptl_absorpt_correction_T_max 0.7609
_exptl_absorpt_correction_T_min 0.4913
_exptl_absorpt_correction_type empirical
_exptl_crystal_colour red
_exptl_crystal_density_diffrn 1.241
_exptl_crystal_density_method 'not measured'
_exptl_crystal_description block
_exptl_crystal_F_000 2016
_exptl_crystal_size_max 0.43
_exptl_crystal_size_mid 0.16
_exptl_crystal_size_min 0.15
_refine_diff_density_max 0.484
_refine_diff_density_min -0.588
_refine_diff_density_rms 0.147
_refine_ls_extinction_method none
_refine_ls_goodness_of_fit_ref 1.175
_refine_ls_hydrogen_treatment constr
_refine_ls_matrix_type full
_refine_ls_number_parameters 559
_refine_ls_number_reflns 10463
_refine_ls_number_restraints 0
_refine_ls_restrained_S_all 1.175
_refine_ls_R_factor_all 0.0886
_refine_ls_R_factor_gt 0.0696
_refine_ls_shift/su_max 0.001
_refine_ls_shift/su_mean 0.000
_refine_ls_structure_factor_coef Fsqd
_refine_ls_weighting_details 'calc w=1/[\s^2^(Fo^2^)+(0.0779P)^2^+7.6842P] where P=(Fo^2^+2Fc^2^)/3'
_refine_ls_weighting_scheme calc
_refine_ls_wR_factor_gt 0.1778
_refine_ls_wR_factor_ref 0.1894
_reflns_number_gt 8527
_reflns_number_total 10463
_reflns_threshold_expression >2sigma(I)
_cod_data_source_file c1cy00319d.txt
_cod_data_source_block C3
_cod_depositor_comments
;
The following automatic conversions were performed:

data item '_symmetry_cell_setting' value 'Monoclinic' was changed to
'monoclinic' in accordance with the
/home/saulius/struct/COD-crude-data/automatic-downloads/DataCite-retrospective/RSC/depositions/lib/dictionaries/cif_core.dic
dictionary named 'cif_core.dic' version 2.4.2 last updated on
2011-04-26.

Automatic conversion script
Id: cif_fix_values 6909 2019-04-08 15:41:33Z antanas 
;
_cod_original_cell_volume 5251.8(18)
_cod_original_sg_symbol_H-M P2(1)/c
_cod_database_code 1556294

loop_
_symmetry_equiv_pos_as_xyz
'x, y, z'
'-x, y+1/2, -z+1/2'
'-x, -y, -z'
'x, -y-1/2, z-1/2'

loop_
_atom_site_label
_atom_site_type_symbol
_atom_site_fract_x
_atom_site_fract_y
_atom_site_fract_z
_atom_site_U_iso_or_equiv
_atom_site_adp_type
_atom_site_occupancy
_atom_site_symmetry_multiplicity
_atom_site_calc_flag
_atom_site_refinement_flags
Br2 Br 0.50762(5) 0.28256(3) 0.236264(18) 0.04153(17) Uani 1 1 d .
Ni1 Ni 0.42138(6) 0.29097(4) 0.16553(2) 0.02817(17) Uani 1 1 d .
Br1 Br 0.52411(5) 0.23619(4) 0.11006(2) 0.0505(2) Uani 1 1 d .
N2 N 0.2291(4) 0.2638(2) 0.16344(12) 0.0265(8) Uani 1 1 d .
N1 N 0.3563(3) 0.4104(2) 0.16107(12) 0.0247(8) Uani 1 1 d .
C15 C 0.1026(4) 0.0542(3) 0.13213(16) 0.0292(10) Uani 1 1 d .
H15A H 0.0931 0.0196 0.1077 0.035 Uiso 1 1 calc R
C14 C 0.1528(4) 0.1341(3) 0.12885(15) 0.0262(10) Uani 1 1 d .
C7 C 0.0165(5) 0.4390(3) 0.16407(15) 0.0313(11) Uani 1 1 d .
C17 C 0.0838(5) 0.0734(3) 0.20610(16) 0.0345(11) Uani 1 1 d .
H17A H 0.0589 0.0525 0.2321 0.041 Uiso 1 1 calc R
C12 C 0.2326(4) 0.4134(3) 0.16114(14) 0.0251(10) Uani 1 1 d .
C46 C 0.4275(4) 0.4873(3) 0.15855(15) 0.0245(10) Uani 1 1 d .
C1 C 0.1604(4) 0.3314(3) 0.16355(14) 0.0275(10) Uani 1 1 d .
C13 C 0.1709(4) 0.1828(3) 0.16593(15) 0.0254(10) Uani 1 1 d .
C11 C 0.1357(4) 0.4800(3) 0.16001(15) 0.0291(10) Uani 1 1 d .
C49 C 0.5604(5) 0.6351(3) 0.15106(18) 0.0366(12) Uani 1 1 d .
H49A H 0.6060 0.6861 0.1488 0.044 Uiso 1 1 calc R
C51 C 0.4637(4) 0.5329(3) 0.19519(15) 0.0262(10) Uani 1 1 d .
C57 C 0.5608(6) 0.5070(4) 0.26956(19) 0.0499(15) Uani 1 1 d .
H57A H 0.6270 0.4723 0.2582 0.075 Uiso 1 1 calc R
H57B H 0.5427 0.4854 0.2972 0.075 Uiso 1 1 calc R
H57C H 0.5921 0.5647 0.2727 0.075 Uiso 1 1 calc R
C6 C -0.1001(5) 0.4831(4) 0.16593(17) 0.0390(13) Uani 1 1 d .
C18 C 0.1373(5) 0.1529(3) 0.20505(15) 0.0297(10) Uani 1 1 d .
C50 C 0.5297(5) 0.6083(3) 0.19010(17) 0.0330(11) Uani 1 1 d .
H50A H 0.5538 0.6419 0.2143 0.040 Uiso 1 1 calc R
C52 C 0.4184(5) 0.4632(3) 0.07824(16) 0.0397(13) Uani 1 1 d .
H52A H 0.3823 0.4086 0.0869 0.048 Uiso 1 1 calc R
C55 C 0.4376(5) 0.5050(3) 0.23945(15) 0.0312(11) Uani 1 1 d .
H55A H 0.4061 0.4460 0.2376 0.037 Uiso 1 1 calc R
C32 C 0.0056(5) -0.0633(3) 0.17291(16) 0.0333(11) Uani 1 1 d .
H32A H 0.0145 -0.0788 0.2036 0.040 Uiso 1 1 calc R
C27 C 0.1311(6) 0.0898(3) 0.01713(17) 0.0419(13) Uani 1 1 d .
H27A H 0.0543 0.1214 0.0105 0.050 Uiso 1 1 calc R
C5 C -0.2101(5) 0.4338(4) 0.1709(2) 0.0504(15) Uani 1 1 d .
H5A H -0.2915 0.4602 0.1724 0.061 Uiso 1 1 calc R
C19 C 0.1795(4) 0.1713(3) 0.08645(14) 0.0278(10) Uani 1 1 d .
H19A H 0.2600 0.2056 0.0920 0.033 Uiso 1 1 calc R
C16 C 0.0658(5) 0.0235(3) 0.17009(16) 0.0307(11) Uani 1 1 d .
C31 C 0.3218(5) 0.0582(3) 0.06226(17) 0.0391(12) Uani 1 1 d .
H31A H 0.3769 0.0680 0.0874 0.047 Uiso 1 1 calc R
C47 C 0.4578(4) 0.5130(3) 0.11822(15) 0.0272(10) Uani 1 1 d .
C26 C 0.2087(4) 0.1053(3) 0.05432(15) 0.0286(10) Uani 1 1 d .
C10 C 0.1398(5) 0.5655(3) 0.15713(18) 0.0380(12) Uani 1 1 d .
H10A H 0.2191 0.5937 0.1544 0.046 Uiso 1 1 calc R
C33 C -0.1395(5) -0.0640(3) 0.15854(15) 0.0293(10) Uani 1 1 d .
C34 C -0.2018(5) -0.0060(4) 0.13201(17) 0.0426(13) Uani 1 1 d .
H34A H -0.1531 0.0382 0.1214 0.051 Uiso 1 1 calc R
C20 C 0.0718(4) 0.2318(3) 0.07090(15) 0.0280(10) Uani 1 1 d .
C45 C 0.1560(6) 0.2056(3) 0.24443(16) 0.0401(13) Uani 1 1 d .
H45A H 0.1280 0.1741 0.2684 0.060 Uiso 1 1 calc R
H45B H 0.1045 0.2568 0.2403 0.060 Uiso 1 1 calc R
H45C H 0.2478 0.2201 0.2502 0.060 Uiso 1 1 calc R
C25 C -0.0576(5) 0.2105(4) 0.07072(19) 0.0449(14) Uani 1 1 d .
H25A H -0.0804 0.1566 0.0801 0.054 Uiso 1 1 calc R
C39 C 0.0824(5) -0.1280(3) 0.15049(18) 0.0369(12) Uani 1 1 d .
C44 C 0.1940(6) -0.1623(4) 0.1719(2) 0.0492(15) Uani 1 1 d .
H44A H 0.2164 -0.1476 0.2007 0.059 Uiso 1 1 calc R
C42 C 0.2392(6) -0.2383(4) 0.1110(3) 0.0616(19) Uani 1 1 d .
H42A H 0.2935 -0.2756 0.0976 0.074 Uiso 1 1 calc R
C29 C 0.2758(6) -0.0172(4) -0.00260(19) 0.0483(15) Uani 1 1 d .
H29A H 0.2982 -0.0584 -0.0222 0.058 Uiso 1 1 calc R
C24 C -0.1552(6) 0.2673(5) 0.0569(2) 0.0536(17) Uani 1 1 d .
H24A H -0.2433 0.2507 0.0556 0.064 Uiso 1 1 calc R
C3 C -0.0855(5) 0.3045(4) 0.17074(18) 0.0424(13) Uani 1 1 d .
H3A H -0.0832 0.2452 0.1718 0.051 Uiso 1 1 calc R
C2 C 0.0253(4) 0.3508(3) 0.16639(15) 0.0302(11) Uani 1 1 d .
C40 C 0.0491(6) -0.1517(3) 0.10884(18) 0.0430(13) Uani 1 1 d .
H40A H -0.0278 -0.1304 0.0940 0.052 Uiso 1 1 calc R
C8 C -0.0912(5) 0.5714(4) 0.16272(18) 0.0432(13) Uani 1 1 d .
H8A H -0.1676 0.6038 0.1637 0.052 Uiso 1 1 calc R
C9 C 0.0219(5) 0.6109(4) 0.15837(18) 0.0442(14) Uani 1 1 d .
H9A H 0.0229 0.6701 0.1561 0.053 Uiso 1 1 calc R
C48 C 0.5254(5) 0.5882(3) 0.11529(17) 0.0343(11) Uani 1 1 d .
H48A H 0.5473 0.6070 0.0885 0.041 Uiso 1 1 calc R
C22 C 0.0050(6) 0.3694(4) 0.0455(2) 0.0572(17) Uani 1 1 d .
H22A H 0.0273 0.4240 0.0371 0.069 Uiso 1 1 calc R
C54 C 0.3110(7) 0.5093(5) 0.05099(19) 0.0591(18) Uani 1 1 d .
H54A H 0.2382 0.5200 0.0677 0.089 Uiso 1 1 calc R
H54B H 0.2815 0.4750 0.0264 0.089 Uiso 1 1 calc R
H54C H 0.3445 0.5626 0.0414 0.089 Uiso 1 1 calc R
C38 C -0.2149(6) -0.1272(3) 0.1738(2) 0.0455(14) Uani 1 1 d .
H38A H -0.1758 -0.1678 0.1928 0.055 Uiso 1 1 calc R
C21 C 0.1023(5) 0.3125(3) 0.05816(18) 0.0384(12) Uani 1 1 d .
H21A H 0.1904 0.3285 0.0581 0.046 Uiso 1 1 calc R
C30 C 0.3558(6) -0.0033(4) 0.0339(2) 0.0513(15) Uani 1 1 d .
H30A H 0.4330 -0.0349 0.0397 0.062 Uiso 1 1 calc R
C56 C 0.3310(6) 0.5588(4) 0.25685(18) 0.0452(14) Uani 1 1 d .
H56A H 0.3159 0.5390 0.2852 0.068 Uiso 1 1 calc R
H56B H 0.2508 0.5541 0.2380 0.068 Uiso 1 1 calc R
H56C H 0.3589 0.6173 0.2585 0.068 Uiso 1 1 calc R
C28 C 0.1655(6) 0.0275(4) -0.01079(18) 0.0469(14) Uani 1 1 d .
H28A H 0.1104 0.0165 -0.0359 0.056 Uiso 1 1 calc R
C37 C -0.3474(6) -0.1311(4) 0.1614(2) 0.0531(17) Uani 1 1 d .
H37A H -0.3974 -0.1748 0.1718 0.064 Uiso 1 1 calc R
C41 C 0.1272(7) -0.2066(4) 0.0884(2) 0.0548(16) Uani 1 1 d .
H41A H 0.1048 -0.2220 0.0597 0.066 Uiso 1 1 calc R
C4 C -0.2021(5) 0.3489(4) 0.1736(2) 0.0514(16) Uani 1 1 d .
H4A H -0.2783 0.3183 0.1776 0.062 Uiso 1 1 calc R
C23 C -0.1244(6) 0.3471(4) 0.0451(2) 0.0568(17) Uani 1 1 d .
H23A H -0.1908 0.3863 0.0368 0.068 Uiso 1 1 calc R
C43 C 0.2715(6) -0.2160(4) 0.1529(3) 0.0588(18) Uani 1 1 d .
H43A H 0.3473 -0.2381 0.1681 0.071 Uiso 1 1 calc R
C35 C -0.3335(6) -0.0101(4) 0.12034(19) 0.0521(16) Uani 1 1 d .
H35A H -0.3737 0.0316 0.1022 0.062 Uiso 1 1 calc R
C36 C -0.4065(6) -0.0732(4) 0.13452(19) 0.0470(14) Uani 1 1 d .
H36A H -0.4966 -0.0767 0.1259 0.056 Uiso 1 1 calc R
C53 C 0.5335(7) 0.4446(4) 0.0532(2) 0.0593(18) Uani 1 1 d .
H53A H 0.5997 0.4140 0.0711 0.089 Uiso 1 1 calc R
H53B H 0.5701 0.4972 0.0440 0.089 Uiso 1 1 calc R
H53C H 0.5046 0.4106 0.0284 0.089 Uiso 1 1 calc R

loop_
_atom_site_aniso_label
_atom_site_aniso_U_11
_atom_site_aniso_U_22
_atom_site_aniso_U_33
_atom_site_aniso_U_23
_atom_site_aniso_U_13
_atom_site_aniso_U_12
Br2 0.0436(3) 0.0361(3) 0.0441(3) 0.0082(2) 0.0001(2) 0.0024(2)
Ni1 0.0206(3) 0.0237(3) 0.0406(4) 0.0008(2) 0.0051(3) -0.0007(2)
Br1 0.0351(3) 0.0580(4) 0.0615(4) -0.0210(3) 0.0198(3) -0.0087(3)
N2 0.026(2) 0.027(2) 0.027(2) 0.0004(16) 0.0047(17) -0.0081(16)
N1 0.0199(18) 0.0205(18) 0.034(2) 0.0003(15) 0.0054(16) -0.0033(14)
C15 0.028(2) 0.027(2) 0.033(3) 0.005(2) 0.005(2) 0.0006(19)
C14 0.020(2) 0.025(2) 0.034(3) -0.0020(19) 0.0048(19) -0.0045(17)
C7 0.025(2) 0.038(3) 0.031(3) -0.007(2) 0.004(2) 0.000(2)
C17 0.033(3) 0.039(3) 0.033(3) 0.005(2) 0.005(2) -0.011(2)
C12 0.024(2) 0.024(2) 0.027(2) 0.0002(18) 0.0035(19) -0.0008(18)
C46 0.018(2) 0.024(2) 0.032(3) 0.0015(19) 0.0059(19) -0.0025(17)
C1 0.023(2) 0.034(3) 0.026(3) -0.0019(19) 0.0041(19) -0.0036(19)
C13 0.022(2) 0.020(2) 0.034(3) 0.0013(18) 0.0038(19) -0.0034(17)
C11 0.022(2) 0.034(3) 0.031(3) -0.003(2) 0.003(2) 0.0005(19)
C49 0.032(3) 0.020(2) 0.059(4) 0.002(2) 0.011(3) -0.004(2)
C51 0.020(2) 0.020(2) 0.038(3) -0.0028(19) 0.003(2) 0.0010(17)
C57 0.051(4) 0.054(4) 0.043(3) 0.006(3) -0.002(3) -0.009(3)
C6 0.021(2) 0.052(3) 0.045(3) -0.011(3) 0.002(2) 0.006(2)
C18 0.031(2) 0.030(2) 0.028(3) -0.001(2) 0.001(2) -0.004(2)
C50 0.030(3) 0.024(2) 0.045(3) -0.004(2) 0.005(2) -0.0003(19)
C52 0.047(3) 0.037(3) 0.036(3) 0.005(2) 0.012(2) -0.014(2)
C55 0.034(3) 0.028(2) 0.033(3) -0.003(2) 0.010(2) -0.004(2)
C32 0.037(3) 0.028(2) 0.035(3) 0.009(2) 0.005(2) -0.006(2)
C27 0.044(3) 0.041(3) 0.041(3) -0.003(2) 0.001(3) 0.001(2)
C5 0.024(3) 0.057(4) 0.070(4) -0.015(3) 0.009(3) 0.001(3)
C19 0.027(2) 0.030(2) 0.027(3) 0.0025(19) 0.004(2) -0.0015(19)
C16 0.029(2) 0.024(2) 0.038(3) 0.005(2) -0.002(2) -0.0044(19)
C31 0.037(3) 0.042(3) 0.038(3) -0.006(2) 0.000(2) 0.009(2)
C47 0.027(2) 0.021(2) 0.034(3) 0.0007(19) 0.004(2) -0.0020(18)
C26 0.026(2) 0.031(2) 0.029(3) -0.002(2) 0.009(2) -0.0066(19)
C10 0.032(3) 0.025(2) 0.058(4) -0.001(2) 0.010(2) 0.003(2)
C33 0.034(3) 0.024(2) 0.031(3) -0.0030(19) 0.011(2) -0.0068(19)
C34 0.035(3) 0.050(3) 0.044(3) 0.018(3) 0.008(2) -0.007(2)
C20 0.023(2) 0.033(3) 0.027(3) 0.000(2) 0.0008(19) -0.0006(19)
C45 0.048(3) 0.040(3) 0.032(3) -0.003(2) 0.006(2) -0.016(2)
C25 0.028(3) 0.053(4) 0.054(4) 0.015(3) 0.005(3) -0.005(2)
C39 0.036(3) 0.020(2) 0.054(4) 0.006(2) 0.003(3) -0.006(2)
C44 0.041(3) 0.039(3) 0.063(4) 0.002(3) -0.018(3) -0.002(3)
C42 0.048(4) 0.036(3) 0.104(6) -0.002(3) 0.026(4) 0.007(3)
C29 0.059(4) 0.041(3) 0.047(4) -0.014(3) 0.015(3) 0.006(3)
C24 0.026(3) 0.083(5) 0.052(4) 0.017(3) 0.007(3) 0.007(3)
C3 0.027(3) 0.047(3) 0.054(4) -0.012(3) 0.012(2) -0.013(2)
C2 0.022(2) 0.039(3) 0.029(3) -0.008(2) 0.001(2) -0.003(2)
C40 0.047(3) 0.032(3) 0.051(4) 0.003(2) 0.011(3) 0.005(2)
C8 0.030(3) 0.048(3) 0.050(3) -0.010(3) 0.000(3) 0.012(2)
C9 0.039(3) 0.041(3) 0.051(4) -0.005(3) 0.001(3) 0.013(2)
C48 0.031(3) 0.029(3) 0.044(3) 0.006(2) 0.011(2) -0.003(2)
C22 0.051(4) 0.040(3) 0.081(5) 0.017(3) 0.008(3) 0.013(3)
C54 0.063(4) 0.075(5) 0.038(3) 0.008(3) 0.000(3) -0.018(4)
C38 0.047(3) 0.028(3) 0.063(4) 0.006(3) 0.014(3) -0.006(2)
C21 0.034(3) 0.031(3) 0.049(3) 0.005(2) 0.001(2) -0.002(2)
C30 0.045(3) 0.050(4) 0.059(4) -0.012(3) 0.007(3) 0.009(3)
C56 0.045(3) 0.045(3) 0.048(3) -0.004(3) 0.016(3) -0.005(3)
C28 0.056(4) 0.052(3) 0.032(3) -0.009(3) -0.002(3) -0.005(3)
C37 0.043(3) 0.033(3) 0.086(5) -0.014(3) 0.023(3) -0.014(3)
C41 0.064(4) 0.045(3) 0.058(4) -0.003(3) 0.018(3) 0.000(3)
C4 0.020(3) 0.067(4) 0.068(4) -0.004(3) 0.013(3) -0.009(3)
C23 0.047(4) 0.068(4) 0.057(4) 0.016(3) 0.007(3) 0.027(3)
C43 0.038(3) 0.042(3) 0.094(6) -0.001(3) -0.007(3) 0.005(3)
C35 0.039(3) 0.070(4) 0.048(4) 0.010(3) 0.005(3) 0.003(3)
C36 0.034(3) 0.058(4) 0.050(4) -0.016(3) 0.007(3) -0.011(3)
C53 0.077(5) 0.052(4) 0.054(4) -0.011(3) 0.033(4) -0.010(3)

loop_
_atom_type_symbol
_atom_type_description
_atom_type_scat_dispersion_real
_atom_type_scat_dispersion_imag
_atom_type_scat_source
C C 0.0033 0.0016 'International Tables Vol C Tables 4.2.6.8 and 6.1.1.4'
H H 0.0000 0.0000 'International Tables Vol C Tables 4.2.6.8 and 6.1.1.4'
N N 0.0061 0.0033 'International Tables Vol C Tables 4.2.6.8 and 6.1.1.4'
Ni Ni 0.3393 1.1124 'International Tables Vol C Tables 4.2.6.8 and 6.1.1.4'
Br Br -0.2901 2.4595 'International Tables Vol C Tables 4.2.6.8 and 6.1.1.4'

loop_
_geom_angle_atom_site_label_1
_geom_angle_atom_site_label_2
_geom_angle_atom_site_label_3
_geom_angle
N1 Ni1 N2 83.14(15)
N1 Ni1 Br1 118.56(11)
N2 Ni1 Br1 114.60(12)
N1 Ni1 Br2 102.40(11)
N2 Ni1 Br2 107.48(12)
Br1 Ni1 Br2 123.15(4)
C1 N2 C13 121.3(4)
C1 N2 Ni1 111.0(3)
C13 N2 Ni1 127.4(3)
C12 N1 C46 119.1(4)
C12 N1 Ni1 111.2(3)
C46 N1 Ni1 129.8(3)
C14 C15 C16 121.9(5)
C14 C15 H15A 119.1
C16 C15 H15A 119.1
C15 C14 C13 117.9(4)
C15 C14 C19 121.9(4)
C13 C14 C19 120.1(4)
C6 C7 C2 123.3(5)
C6 C7 C11 122.2(5)
C2 C7 C11 114.5(4)
C18 C17 C16 121.8(5)
C18 C17 H17A 119.1
C16 C17 H17A 119.1
N1 C12 C11 135.4(4)
N1 C12 C1 117.7(4)
C11 C12 C1 106.9(4)
C51 C46 C47 122.7(4)
C51 C46 N1 119.9(4)
C47 C46 N1 117.4(4)
N2 C1 C2 135.7(4)
N2 C1 C12 116.6(4)
C2 C1 C12 107.6(4)
C18 C13 C14 121.7(4)
C18 C13 N2 119.8(4)
C14 C13 N2 118.4(4)
C10 C11 C7 120.1(5)
C10 C11 C12 134.6(4)
C7 C11 C12 105.3(4)
C50 C49 C48 120.4(5)
C50 C49 H49A 119.8
C48 C49 H49A 119.8
C46 C51 C50 116.6(4)
C46 C51 C55 124.0(4)
C50 C51 C55 119.3(4)
C55 C57 H57A 109.5
C55 C57 H57B 109.5
H57A C57 H57B 109.5
C55 C57 H57C 109.5
H57A C57 H57C 109.5
H57B C57 H57C 109.5
C7 C6 C5 115.7(5)
C7 C6 C8 115.8(5)
C5 C6 C8 128.6(5)
C17 C18 C13 117.8(4)
C17 C18 C45 120.8(4)
C13 C18 C45 121.4(4)
C49 C50 C51 121.9(5)
C49 C50 H50A 119.0
C51 C50 H50A 119.0
C47 C52 C53 112.1(5)
C47 C52 C54 109.9(5)
C53 C52 C54 111.2(5)
C47 C52 H52A 107.8
C53 C52 H52A 107.8
C54 C52 H52A 107.8
C57 C55 C51 111.1(4)
C57 C55 C56 110.5(4)
C51 C55 C56 111.4(4)
C57 C55 H55A 107.9
C51 C55 H55A 107.9
C56 C55 H55A 107.9
C39 C32 C16 110.7(4)
C39 C32 C33 113.5(4)
C16 C32 C33 112.7(4)
C39 C32 H32A 106.4
C16 C32 H32A 106.4
C33 C32 H32A 106.4
C26 C27 C28 120.2(5)
C26 C27 H27A 119.9
C28 C27 H27A 119.9
C4 C5 C6 121.3(5)
C4 C5 H5A 119.3
C6 C5 H5A 119.3
C26 C19 C14 112.8(4)
C26 C19 C20 114.3(4)
C14 C19 C20 110.1(4)
C26 C19 H19A 106.3
C14 C19 H19A 106.3
C20 C19 H19A 106.3
C15 C16 C17 118.9(4)
C15 C16 C32 121.4(4)
C17 C16 C32 119.7(4)
C26 C31 C30 121.5(5)
C26 C31 H31A 119.3
C30 C31 H31A 119.3
C48 C47 C46 118.0(4)
C48 C47 C52 119.4(4)
C46 C47 C52 122.6(4)
C27 C26 C31 117.7(5)
C27 C26 C19 124.0(5)
C31 C26 C19 118.2(4)
C11 C10 C9 118.3(5)
C11 C10 H10A 120.9
C9 C10 H10A 120.9
C34 C33 C38 117.3(5)
C34 C33 C32 124.6(4)
C38 C33 C32 118.1(5)
C33 C34 C35 121.8(5)
C33 C34 H34A 119.1
C35 C34 H34A 119.1
C25 C20 C21 118.2(5)
C25 C20 C19 121.6(5)
C21 C20 C19 120.1(4)
C18 C45 H45A 109.5
C18 C45 H45B 109.5
H45A C45 H45B 109.5
C18 C45 H45C 109.5
H45A C45 H45C 109.5
H45B C45 H45C 109.5
C20 C25 C24 120.8(5)
C20 C25 H25A 119.6
C24 C25 H25A 119.6
C40 C39 C44 118.4(5)
C40 C39 C32 122.6(5)
C44 C39 C32 119.0(5)
C43 C44 C39 122.0(6)
C43 C44 H44A 119.0
C39 C44 H44A 119.0
C43 C42 C41 120.7(6)
C43 C42 H42A 119.7
C41 C42 H42A 119.7
C28 C29 C30 120.4(5)
C28 C29 H29A 119.8
C30 C29 H29A 119.8
C23 C24 C25 120.6(6)
C23 C24 H24A 119.7
C25 C24 H24A 119.7
C2 C3 C4 117.4(5)
C2 C3 H3A 121.3
C4 C3 H3A 121.3
C3 C2 C7 119.2(5)
C3 C2 C1 135.1(5)
C7 C2 C1 105.6(4)
C39 C40 C41 120.9(6)
C39 C40 H40A 119.5
C41 C40 H40A 119.5
C9 C8 C6 122.4(5)
C9 C8 H8A 118.8
C6 C8 H8A 118.8
C8 C9 C10 121.3(5)
C8 C9 H9A 119.3
C10 C9 H9A 119.3
C49 C48 C47 120.4(5)
C49 C48 H48A 119.8
C47 C48 H48A 119.8
C23 C22 C21 120.6(6)
C23 C22 H22A 119.7
C21 C22 H22A 119.7
C52 C54 H54A 109.5
C52 C54 H54B 109.5
H54A C54 H54B 109.5
C52 C54 H54C 109.5
H54A C54 H54C 109.5
H54B C54 H54C 109.5
C33 C38 C37 120.3(6)
C33 C38 H38A 119.8
C37 C38 H38A 119.8
C22 C21 C20 120.7(5)
C22 C21 H21A 119.7
C20 C21 H21A 119.7
C29 C30 C31 119.1(5)
C29 C30 H30A 120.5
C31 C30 H30A 120.5
C55 C56 H56A 109.5
C55 C56 H56B 109.5
H56A C56 H56B 109.5
C55 C56 H56C 109.5
H56A C56 H56C 109.5
H56B C56 H56C 109.5
C29 C28 C27 121.1(5)
C29 C28 H28A 119.4
C27 C28 H28A 119.4
C36 C37 C38 121.2(5)
C36 C37 H37A 119.4
C38 C37 H37A 119.4
C40 C41 C42 118.6(6)
C40 C41 H41A 120.7
C42 C41 H41A 120.7
C5 C4 C3 123.0(5)
C5 C4 H4A 118.5
C3 C4 H4A 118.5
C24 C23 C22 119.0(5)
C24 C23 H23A 120.5
C22 C23 H23A 120.5
C44 C43 C42 119.5(6)
C44 C43 H43A 120.3
C42 C43 H43A 120.3
C36 C35 C34 120.8(6)
C36 C35 H35A 119.6
C34 C35 H35A 119.6
C37 C36 C35 118.6(6)
C37 C36 H36A 120.7
C35 C36 H36A 120.7
C52 C53 H53A 109.5
C52 C53 H53B 109.5
H53A C53 H53B 109.5
C52 C53 H53C 109.5
H53A C53 H53C 109.5
H53B C53 H53C 109.5

loop_
_geom_bond_atom_site_label_1
_geom_bond_atom_site_label_2
_geom_bond_distance
Br2 Ni1 2.3398(10)
Ni1 N1 2.028(4)
Ni1 N2 2.037(4)
Ni1 Br1 2.3188(10)
N2 C1 1.295(6)
N2 C13 1.435(5)
N1 C12 1.285(6)
N1 C46 1.442(5)
C15 C14 1.389(6)
C15 C16 1.390(7)
C15 H15A 0.9500
C14 C13 1.410(6)
C14 C19 1.523(6)
C7 C6 1.407(7)
C7 C2 1.416(7)
C7 C11 1.418(7)
C17 C18 1.391(7)
C17 C16 1.393(7)
C17 H17A 0.9500
C12 C11 1.464(6)
C12 C1 1.518(6)
C46 C51 1.394(6)
C46 C47 1.410(6)
C1 C2 1.448(6)
C13 C18 1.407(7)
C11 C10 1.371(7)
C49 C50 1.379(7)
C49 C48 1.380(7)
C49 H49A 0.9500
C51 C50 1.406(6)
C51 C55 1.524(7)
C57 C55 1.521(8)
C57 H57A 0.9800
C57 H57B 0.9800
C57 H57C 0.9800
C6 C5 1.409(8)
C6 C8 1.421(8)
C18 C45 1.505(7)
C50 H50A 0.9500
C52 C47 1.521(7)
C52 C53 1.528(8)
C52 C54 1.533(9)
C52 H52A 1.0000
C55 C56 1.545(7)
C55 H55A 1.0000
C32 C39 1.526(7)
C32 C16 1.529(6)
C32 C33 1.530(7)
C32 H32A 1.0000
C27 C26 1.386(7)
C27 C28 1.404(8)
C27 H27A 0.9500
C5 C4 1.363(9)
C5 H5A 0.9500
C19 C26 1.520(6)
C19 C20 1.525(6)
C19 H19A 1.0000
C31 C26 1.398(7)
C31 C30 1.403(8)
C31 H31A 0.9500
C47 C48 1.401(6)
C10 C9 1.428(7)
C10 H10A 0.9500
C33 C34 1.373(7)
C33 C38 1.395(7)
C34 C35 1.382(8)
C34 H34A 0.9500
C20 C25 1.385(7)
C20 C21 1.398(7)
C45 H45A 0.9800
C45 H45B 0.9800
C45 H45C 0.9800
C25 C24 1.400(8)
C25 H25A 0.9500
C39 C40 1.387(8)
C39 C44 1.397(7)
C44 C43 1.360(9)
C44 H44A 0.9500
C42 C43 1.385(10)
C42 C41 1.402(10)
C42 H42A 0.9500
C29 C28 1.354(8)
C29 C30 1.375(9)
C29 H29A 0.9500
C24 C23 1.377(9)
C24 H24A 0.9500
C3 C2 1.387(7)
C3 C4 1.414(8)
C3 H3A 0.9500
C40 C41 1.398(8)
C40 H40A 0.9500
C8 C9 1.352(8)
C8 H8A 0.9500
C9 H9A 0.9500
C48 H48A 0.9500
C22 C23 1.389(9)
C22 C21 1.389(8)
C22 H22A 0.9500
C54 H54A 0.9800
C54 H54B 0.9800
C54 H54C 0.9800
C38 C37 1.395(8)
C38 H38A 0.9500
C21 H21A 0.9500
C30 H30A 0.9500
C56 H56A 0.9800
C56 H56B 0.9800
C56 H56C 0.9800
C28 H28A 0.9500
C37 C36 1.364(9)
C37 H37A 0.9500
C41 H41A 0.9500
C4 H4A 0.9500
C23 H23A 0.9500
C43 H43A 0.9500
C35 C36 1.366(8)
C35 H35A 0.9500
C36 H36A 0.9500
C53 H53A 0.9800
C53 H53B 0.9800
C53 H53C 0.9800

loop_
_geom_torsion_atom_site_label_1
_geom_torsion_atom_site_label_2
_geom_torsion_atom_site_label_3
_geom_torsion_atom_site_label_4
_geom_torsion
N1 Ni1 N2 C1 -4.7(3)
Br1 Ni1 N2 C1 -123.0(3)
Br2 Ni1 N2 C1 96.2(3)
N1 Ni1 N2 C13 -178.4(4)
Br1 Ni1 N2 C13 63.2(4)
Br2 Ni1 N2 C13 -77.5(4)
N2 Ni1 N1 C12 3.0(3)
Br1 Ni1 N1 C12 117.4(3)
Br2 Ni1 N1 C12 -103.4(3)
N2 Ni1 N1 C46 -177.8(4)
Br1 Ni1 N1 C46 -63.5(4)
Br2 Ni1 N1 C46 75.7(4)
C16 C15 C14 C13 2.6(7)
C16 C15 C14 C19 -173.3(4)
C46 N1 C12 C11 -1.5(8)
Ni1 N1 C12 C11 177.8(5)
C46 N1 C12 C1 179.6(4)
Ni1 N1 C12 C1 -1.1(5)
C12 N1 C46 C51 84.3(6)
Ni1 N1 C46 C51 -94.8(5)
C12 N1 C46 C47 -95.8(5)
Ni1 N1 C46 C47 85.1(5)
C13 N2 C1 C2 1.2(8)
Ni1 N2 C1 C2 -173.0(5)
C13 N2 C1 C12 179.5(4)
Ni1 N2 C1 C12 5.3(5)
N1 C12 C1 N2 -3.0(6)
C11 C12 C1 N2 177.8(4)
N1 C12 C1 C2 175.8(4)
C11 C12 C1 C2 -3.4(5)
C15 C14 C13 C18 -1.2(7)
C19 C14 C13 C18 174.8(4)
C15 C14 C13 N2 176.7(4)
C19 C14 C13 N2 -7.2(6)
C1 N2 C13 C18 -77.5(6)
Ni1 N2 C13 C18 95.7(5)
C1 N2 C13 C14 104.5(5)
Ni1 N2 C13 C14 -82.3(5)
C6 C7 C11 C10 -1.0(8)
C2 C7 C11 C10 179.5(5)
C6 C7 C11 C12 177.6(5)
C2 C7 C11 C12 -1.9(6)
N1 C12 C11 C10 2.4(10)
C1 C12 C11 C10 -178.6(6)
N1 C12 C11 C7 -175.8(5)
C1 C12 C11 C7 3.2(5)
C47 C46 C51 C50 1.8(7)
N1 C46 C51 C50 -178.3(4)
C47 C46 C51 C55 -177.3(4)
N1 C46 C51 C55 2.6(7)
C2 C7 C6 C5 0.8(8)
C11 C7 C6 C5 -178.7(5)
C2 C7 C6 C8 -179.4(5)
C11 C7 C6 C8 1.1(8)
C16 C17 C18 C13 1.2(8)
C16 C17 C18 C45 -179.9(5)
C14 C13 C18 C17 -0.6(7)
N2 C13 C18 C17 -178.6(4)
C14 C13 C18 C45 -179.5(5)
N2 C13 C18 C45 2.5(7)
C48 C49 C50 C51 0.7(7)
C46 C51 C50 C49 -1.7(7)
C55 C51 C50 C49 177.5(4)
C46 C51 C55 C57 128.0(5)
C50 C51 C55 C57 -51.1(6)
C46 C51 C55 C56 -108.3(5)
C50 C51 C55 C56 72.6(6)
C7 C6 C5 C4 -0.1(9)
C8 C6 C5 C4 -179.8(6)
C15 C14 C19 C26 -27.5(6)
C13 C14 C19 C26 156.6(4)
C15 C14 C19 C20 101.5(5)
C13 C14 C19 C20 -74.3(5)
C14 C15 C16 C17 -2.1(7)
C14 C15 C16 C32 177.5(4)
C18 C17 C16 C15 0.1(8)
C18 C17 C16 C32 -179.5(5)
C39 C32 C16 C15 46.5(6)
C33 C32 C16 C15 -81.9(6)
C39 C32 C16 C17 -133.9(5)
C33 C32 C16 C17 97.7(5)
C51 C46 C47 C48 -1.0(7)
N1 C46 C47 C48 179.1(4)
C51 C46 C47 C52 180.0(5)
N1 C46 C47 C52 0.0(7)
C53 C52 C47 C48 54.1(7)
C54 C52 C47 C48 -70.2(6)
C53 C52 C47 C46 -126.9(5)
C54 C52 C47 C46 108.9(5)
C28 C27 C26 C31 1.2(8)
C28 C27 C26 C19 180.0(5)
C30 C31 C26 C27 -0.5(8)
C30 C31 C26 C19 -179.4(5)
C14 C19 C26 C27 115.3(5)
C20 C19 C26 C27 -11.6(7)
C14 C19 C26 C31 -65.9(6)
C20 C19 C26 C31 167.2(4)
C7 C11 C10 C9 0.1(8)
C12 C11 C10 C9 -178.0(5)
C39 C32 C33 C34 -104.0(6)
C16 C32 C33 C34 22.9(7)
C39 C32 C33 C38 77.0(6)
C16 C32 C33 C38 -156.1(5)
C38 C33 C34 C35 -0.8(8)
C32 C33 C34 C35 -179.8(5)
C26 C19 C20 C25 80.1(6)
C14 C19 C20 C25 -48.2(6)
C26 C19 C20 C21 -102.9(5)
C14 C19 C20 C21 128.9(5)
C21 C20 C25 C24 2.0(9)
C19 C20 C25 C24 179.1(5)
C16 C32 C39 C40 -94.9(6)
C33 C32 C39 C40 33.0(7)
C16 C32 C39 C44 82.2(6)
C33 C32 C39 C44 -149.8(5)
C40 C39 C44 C43 1.7(9)
C32 C39 C44 C43 -175.6(5)
C20 C25 C24 C23 -3.1(10)
C4 C3 C2 C7 -1.4(8)
C4 C3 C2 C1 178.2(6)
C6 C7 C2 C3 0.0(8)
C11 C7 C2 C3 179.5(5)
C6 C7 C2 C1 -179.7(5)
C11 C7 C2 C1 -0.2(6)
N2 C1 C2 C3 1.0(10)
C12 C1 C2 C3 -177.4(6)
N2 C1 C2 C7 -179.3(5)
C12 C1 C2 C7 2.2(5)
C44 C39 C40 C41 -1.9(8)
C32 C39 C40 C41 175.2(5)
C7 C6 C8 C9 -0.4(8)
C5 C6 C8 C9 179.4(6)
C6 C8 C9 C10 -0.5(9)
C11 C10 C9 C8 0.7(9)
C50 C49 C48 C47 0.2(8)
C46 C47 C48 C49 -0.1(7)
C52 C47 C48 C49 179.0(5)
C34 C33 C38 C37 1.5(8)
C32 C33 C38 C37 -179.4(5)
C23 C22 C21 C20 -0.4(10)
C25 C20 C21 C22 -0.2(8)
C19 C20 C21 C22 -177.4(5)
C28 C29 C30 C31 -0.4(10)
C26 C31 C30 C29 0.1(9)
C30 C29 C28 C27 1.1(10)
C26 C27 C28 C29 -1.5(9)
C33 C38 C37 C36 -0.7(9)
C39 C40 C41 C42 1.0(9)
C43 C42 C41 C40 0.2(10)
C6 C5 C4 C3 -1.4(10)
C2 C3 C4 C5 2.2(9)
C25 C24 C23 C22 2.5(10)
C21 C22 C23 C24 -0.8(10)
C39 C44 C43 C42 -0.5(10)
C41 C42 C43 C44 -0.4(10)
C33 C34 C35 C36 -0.8(10)
C38 C37 C36 C35 -0.9(9)
C34 C35 C36 C37 1.7(9)
